data_7129392
loop_
_publ_author_name
'Riel, Asia Marie S.'
'Decato, Daniel Adam'
'Sun, Jiyu'
'Berryman, Orion'

_publ_section_title
;
 Halogen Bonding Organocatalysis Enhanced through Intramolecular Hydrogen
 Bonds
;
_journal_name_full 'Chemical Communications'
_journal_paper_doi 10.1039/D1CC05475A
_journal_year 2022
_chemical_formula_moiety 'C22 H15 F I2 N2, 2(C F3 O3 S)'
_chemical_formula_sum 'C24 H15 F7 I2 N2 O6 S2'
_chemical_formula_weight 878.30
_space_group_crystal_system triclinic
_space_group_IT_number 2
_space_group_name_Hall '-P 1'
_space_group_name_H-M_alt 'P -1'
_atom_sites_solution_hydrogens geom
_atom_sites_solution_primary dual
_audit_creation_date 2019-10-21
_audit_creation_method
;
Olex2 1.2
(compiled 2018.05.29 svn.r3508 for OlexSys, GUI svn.r5506)
;
_audit_update_record
;
2020-10-08 deposited with the CCDC.	2021-12-13 downloaded from the CCDC.
;
_cell_angle_alpha 80.787(2)
_cell_angle_beta 85.112(2)
_cell_angle_gamma 86.769(2)
_cell_formula_units_Z 2
_cell_length_a 7.8488(4)
_cell_length_b 10.3020(6)
_cell_length_c 18.2739(10)
_cell_measurement_reflns_used 9908
_cell_measurement_temperature 100
_cell_measurement_theta_max 26.406
_cell_measurement_theta_min 2.761
_cell_volume 1451.86(14)
_computing_cell_refinement 'SAINT V8.38A (BRUKER-AXS, 2016)'
_computing_data_collection 'APEX3 (Bruker-AXS, 2016)'
_computing_data_reduction 'SAINT V8.38A (BRUKER-AXS, 2016)'
_computing_molecular_graphics 'Olex2 (Dolomanov et al., 2009)'
_computing_publication_material 'Olex2 (Dolomanov et al., 2009)'
_computing_structure_refinement 'ShelXL (Sheldrick, 2015)'
_computing_structure_solution 'ShelXT (Sheldrick, 2015)'
_diffrn_ambient_temperature 100
_diffrn_detector 'Bruker Photon-100 area detector'
_diffrn_detector_area_resol_mean 10.5
_diffrn_detector_type 'CMOS area detector'
_diffrn_measured_fraction_theta_full 0.999
_diffrn_measured_fraction_theta_max 0.998
_diffrn_measurement_device 'Fixed Chi Three-Circle Diffractometer'
_diffrn_measurement_device_type 'Bruker D8 VENTURE Duo'
_diffrn_measurement_method '\w and \f scans'
_diffrn_radiation_monochromator 'TRIUMPH graphite'
_diffrn_radiation_probe x-ray
_diffrn_radiation_type MoK\a
_diffrn_radiation_wavelength 0.71073
_diffrn_reflns_av_R_equivalents 0.0502
_diffrn_reflns_av_unetI/netI 0.0263
_diffrn_reflns_Laue_measured_fraction_full 0.999
_diffrn_reflns_Laue_measured_fraction_max 0.998
_diffrn_reflns_limit_h_max 9
_diffrn_reflns_limit_h_min -9
_diffrn_reflns_limit_k_max 12
_diffrn_reflns_limit_k_min -12
_diffrn_reflns_limit_l_max 22
_diffrn_reflns_limit_l_min -22
_diffrn_reflns_number 56291
_diffrn_reflns_point_group_measured_fraction_full 0.999
_diffrn_reflns_point_group_measured_fraction_max 0.998
_diffrn_reflns_theta_full 25.242
_diffrn_reflns_theta_max 26.421
_diffrn_reflns_theta_min 2.607
_diffrn_source 'sealed tube'
_diffrn_source_type fine-focus
_diffrn_standards_number 0
_exptl_absorpt_coefficient_mu 2.397
_exptl_absorpt_correction_T_max 0.6028
_exptl_absorpt_correction_T_min 0.5372
_exptl_absorpt_correction_type multi-scan
_exptl_absorpt_process_details
'SADABS-2016/2 (Bruker,2016/2) was used for absorption correction. wR2(int) was 0.0664 before and 0.0576 after correction. The Ratio of minimum to maximum transmission is 0.8912. The \l/2 correction factor is Not present.'
_exptl_crystal_colour colourless
_exptl_crystal_colour_primary colourless
_exptl_crystal_density_diffrn 2.009
_exptl_crystal_description plate
_exptl_crystal_F_000 844
_exptl_crystal_size_max 0.2
_exptl_crystal_size_mid 0.06
_exptl_crystal_size_min 0.01
_refine_diff_density_max 1.116
_refine_diff_density_min -0.358
_refine_diff_density_rms 0.121
_refine_ls_extinction_method none
_refine_ls_goodness_of_fit_ref 1.069
_refine_ls_hydrogen_treatment constr
_refine_ls_matrix_type full
_refine_ls_number_parameters 390
_refine_ls_number_reflns 5956
_refine_ls_number_restraints 0
_refine_ls_restrained_S_all 1.069
_refine_ls_R_factor_all 0.0401
_refine_ls_R_factor_gt 0.0287
_refine_ls_shift/su_max 0.002
_refine_ls_shift/su_mean 0.000
_refine_ls_structure_factor_coef Fsqd
_refine_ls_weighting_details 'w=1/[\s^2^(Fo^2^)+(0.0309P)^2^+2.6925P] where P=(Fo^2^+2Fc^2^)/3'
_refine_ls_weighting_scheme calc
_refine_ls_wR_factor_gt 0.0647
_refine_ls_wR_factor_ref 0.0685
_reflns_Friedel_coverage 0.000
_reflns_number_gt 4984
_reflns_number_total 5956
_reflns_threshold_expression 'I > 2\s(I)'
_cod_data_source_file d1cc05475a2.cif
_cod_data_source_block umt_ob146
_cod_depositor_comments
;
The following automatic conversions were performed:

data item '_diffrn_radiation_probe' value 'X-ray' was changed to
'x-ray' in accordance with the
/home/data/users/saulius/crontab/automatic-downloads/rss-feeds/RSC/lib/dictionaries/cif_core.dic
dictionary named 'cif_core.dic' version 2.4.2 last updated on
2011-04-26.

Automatic conversion script
Id: cif_fix_values 7556 2019-12-06 15:28:31Z antanas 
;
_cod_database_code 7129392
_shelx_shelxl_version_number 2018/3
_shelx_space_group_comment
;
The symmetry employed for this shelxl refinement is uniquely defined
by the following loop, which should always be used as a source of
symmetry information in preference to the above space-group names.
They are only intended as comments.
;
_shelx_estimated_absorpt_t_max 0.976
_shelx_estimated_absorpt_t_min 0.646
_olex2_refinement_description
;
1. Fixed Uiso
 At 1.2 times of:
  All C(H) groups
 At 1.5 times of:
  All C(H,H,H) groups
2.a Aromatic/amide H refined with riding coordinates:
 C1(H1), C2(H2), C3(H3), C9(H9), C11(H11), C12(H12), C17(H17), C18(H18),
 C20(H20)
2.b Idealised Me refined as rotating group:
 C21(H21A,H21B,H21C), C22(H22A,H22B,H22C)
;
_olex2_submission_special_instructions 'No special instructions were received'

loop_
_space_group_symop_operation_xyz
'x, y, z'
'-x, -y, -z'

loop_
_atom_site_label
_atom_site_type_symbol
_atom_site_fract_x
_atom_site_fract_y
_atom_site_fract_z
_atom_site_U_iso_or_equiv
_atom_site_adp_type
_atom_site_occupancy
_atom_site_site_symmetry_order
_atom_site_calc_flag
_atom_site_refinement_flags_posn
_atom_site_refinement_flags_adp
_atom_site_refinement_flags_occupancy
_atom_site_disorder_assembly
_atom_site_disorder_group
I1 I 0.01156(3) 0.76762(2) 0.80163(2) 0.01974(7) Uani 1 1 d . . . . .
I2 I 0.53503(3) 0.47866(2) 0.18976(2) 0.02062(7) Uani 1 1 d . . . . .
F1 F 0.4135(3) 0.8980(2) 0.47003(12) 0.0289(5) Uani 1 1 d . . . . .
N1 N -0.1548(3) 0.3971(3) 0.91975(15) 0.0146(6) Uani 1 1 d . . . . .
N2 N 0.4083(4) 0.0749(3) 0.23923(16) 0.0173(6) Uani 1 1 d . . . . .
C1 C -0.1279(4) 0.3119(3) 0.8711(2) 0.0189(7) Uani 1 1 d . . . . .
H1 H -0.156118 0.222596 0.886369 0.023 Uiso 1 1 calc R . . . .
C2 C -0.0603(4) 0.3516(3) 0.7997(2) 0.0190(7) Uani 1 1 d . . . . .
H2 H -0.042287 0.290352 0.765777 0.023 Uiso 1 1 calc R . . . .
C3 C -0.1164(4) 0.5238(3) 0.90014(19) 0.0151(7) Uani 1 1 d . . . . .
H3 H -0.137125 0.582363 0.935473 0.018 Uiso 1 1 calc R . . . .
C4 C -0.0473(4) 0.5705(3) 0.82958(19) 0.0152(7) Uani 1 1 d . . . . .
C5 C -0.0179(4) 0.4834(3) 0.77727(19) 0.0173(7) Uani 1 1 d . . . . .
C6 C 0.0538(4) 0.5279(4) 0.7034(2) 0.0194(7) Uani 1 1 d . . . . .
C7 C 0.1176(4) 0.5687(4) 0.6431(2) 0.0196(7) Uani 1 1 d . . . . .
C8 C 0.2032(4) 0.6134(3) 0.57158(19) 0.0169(7) Uani 1 1 d . . . . .
C9 C 0.2637(4) 0.7407(3) 0.55434(19) 0.0185(7) Uani 1 1 d . . . . .
H9 H 0.242486 0.801913 0.588143 0.022 Uiso 1 1 calc R . . . .
C10 C 0.3552(4) 0.7746(3) 0.4866(2) 0.0194(7) Uani 1 1 d . . . . .
C11 C 0.3898(4) 0.6901(3) 0.43520(19) 0.0184(7) Uani 1 1 d . . . . .
H11 H 0.455428 0.716651 0.389667 0.022 Uiso 1 1 calc R . . . .
C12 C 0.2319(4) 0.5261(3) 0.52021(19) 0.0172(7) Uani 1 1 d . . . . .
H12 H 0.187984 0.440552 0.531481 0.021 Uiso 1 1 calc R . . . .
C13 C 0.3251(4) 0.5644(3) 0.45232(19) 0.0167(7) Uani 1 1 d . . . . .
C14 C 0.3532(4) 0.4699(3) 0.40189(19) 0.0175(7) Uani 1 1 d . . . . .
C15 C 0.3718(4) 0.3859(3) 0.36293(19) 0.0179(7) Uani 1 1 d . . . . .
C16 C 0.3887(4) 0.2806(3) 0.32040(19) 0.0162(7) Uani 1 1 d . . . . .
C17 C 0.3345(4) 0.1555(3) 0.3522(2) 0.0198(7) Uani 1 1 d . . . . .
H17 H 0.289511 0.140374 0.402586 0.024 Uiso 1 1 calc R . . . .
C18 C 0.3457(5) 0.0551(4) 0.31116(19) 0.0201(7) Uani 1 1 d . . . . .
H18 H 0.309214 -0.029497 0.333457 0.024 Uiso 1 1 calc R . . . .
C19 C 0.4565(4) 0.2973(3) 0.24583(19) 0.0154(7) Uani 1 1 d . . . . .
C20 C 0.4641(4) 0.1924(3) 0.20725(19) 0.0166(7) Uani 1 1 d . . . . .
H20 H 0.510042 0.203791 0.156943 0.020 Uiso 1 1 calc R . . . .
C21 C -0.2197(5) 0.3496(4) 0.99764(19) 0.0211(8) Uani 1 1 d . . . . .
H21A H -0.126760 0.302316 1.024843 0.032 Uiso 1 1 calc GR . . . .
H21B H -0.313024 0.290221 0.997773 0.032 Uiso 1 1 calc GR . . . .
H21C H -0.262093 0.424847 1.021703 0.032 Uiso 1 1 calc GR . . . .
C22 C 0.4168(5) -0.0355(4) 0.1958(2) 0.0241(8) Uani 1 1 d . . . . .
H22A H 0.439198 -0.001352 0.142807 0.036 Uiso 1 1 calc GR . . . .
H22B H 0.307706 -0.079396 0.203698 0.036 Uiso 1 1 calc GR . . . .
H22C H 0.509230 -0.098715 0.212093 0.036 Uiso 1 1 calc GR . . . .
S1 S 0.17181(12) 1.08223(9) 0.68729(5) 0.02052(19) Uani 1 1 d . . . . .
F2 F -0.0085(3) 1.0444(2) 0.57841(13) 0.0371(6) Uani 1 1 d . . . . .
F3 F -0.0046(3) 1.2471(2) 0.59603(16) 0.0436(7) Uani 1 1 d . . . . .
F4 F 0.2157(3) 1.1573(3) 0.54285(13) 0.0439(7) Uani 1 1 d . . . . .
O1 O 0.0165(3) 1.0674(3) 0.73592(15) 0.0290(6) Uani 1 1 d . . . . .
O2 O 0.2660(4) 0.9603(3) 0.67869(16) 0.0324(7) Uani 1 1 d . . . . .
O3 O 0.2739(4) 1.1895(3) 0.69612(16) 0.0325(7) Uani 1 1 d . . . . .
C23 C 0.0907(5) 1.1354(4) 0.5964(2) 0.0272(9) Uani 1 1 d . . . . .
S2 S 0.66040(10) 0.75328(8) 0.03375(5) 0.01427(17) Uani 1 1 d . . . . .
F5 F 0.9153(3) 0.9002(3) -0.01703(15) 0.0469(7) Uani 1 1 d . . . . .
F6 F 0.6833(3) 1.0101(2) 0.01040(16) 0.0445(7) Uani 1 1 d . . . . .
F7 F 0.8315(3) 0.9112(2) 0.09697(12) 0.0298(5) Uani 1 1 d . . . . .
O4 O 0.7894(3) 0.6496(2) 0.05274(14) 0.0227(6) Uani 1 1 d . . . . .
O5 O 0.5227(3) 0.7619(2) 0.09049(13) 0.0198(5) Uani 1 1 d . . . . .
O6 O 0.6094(3) 0.7634(3) -0.04097(13) 0.0228(6) Uani 1 1 d . . . . .
C24 C 0.7773(5) 0.9024(4) 0.0312(2) 0.0233(8) Uani 1 1 d . . . . .

loop_
_atom_site_aniso_label
_atom_site_aniso_U_11
_atom_site_aniso_U_22
_atom_site_aniso_U_33
_atom_site_aniso_U_23
_atom_site_aniso_U_13
_atom_site_aniso_U_12
I1 0.02065(12) 0.01796(12) 0.01964(13) 0.00010(9) -0.00061(9) -0.00257(9)
I2 0.02022(13) 0.02190(13) 0.01854(13) 0.00189(9) -0.00160(9) -0.00485(9)
F1 0.0388(13) 0.0180(11) 0.0297(12) -0.0031(9) 0.0006(10) -0.0071(9)
N1 0.0101(13) 0.0180(15) 0.0152(14) -0.0015(12) 0.0001(11) -0.0025(11)
N2 0.0182(15) 0.0193(15) 0.0144(15) -0.0031(12) -0.0027(12) 0.0023(12)
C1 0.0166(17) 0.0169(17) 0.0238(19) -0.0035(15) -0.0036(14) -0.0021(14)
C2 0.0170(17) 0.0214(18) 0.0207(19) -0.0102(15) 0.0001(14) -0.0012(14)
C3 0.0100(15) 0.0199(17) 0.0156(17) -0.0032(14) -0.0022(13) 0.0014(13)
C4 0.0135(16) 0.0136(16) 0.0180(18) -0.0005(13) -0.0029(13) 0.0003(13)
C5 0.0117(16) 0.0245(18) 0.0155(17) -0.0027(14) -0.0013(13) 0.0006(13)
C6 0.0176(17) 0.0227(18) 0.0183(19) -0.0052(15) -0.0009(14) 0.0006(14)
C7 0.0186(18) 0.0229(19) 0.0182(19) -0.0062(15) -0.0028(14) 0.0018(14)
C8 0.0142(16) 0.0222(18) 0.0137(17) -0.0022(14) -0.0019(13) 0.0037(14)
C9 0.0200(18) 0.0196(18) 0.0170(18) -0.0073(14) -0.0026(14) 0.0053(14)
C10 0.0215(18) 0.0158(17) 0.0207(19) -0.0006(14) -0.0043(15) -0.0015(14)
C11 0.0185(17) 0.0205(18) 0.0148(17) 0.0008(14) -0.0020(14) 0.0010(14)
C12 0.0184(17) 0.0154(17) 0.0178(18) -0.0020(14) -0.0027(14) 0.0001(13)
C13 0.0170(17) 0.0189(17) 0.0146(17) -0.0035(14) -0.0040(13) 0.0017(14)
C14 0.0152(17) 0.0212(18) 0.0146(17) 0.0013(14) -0.0010(13) 0.0013(14)
C15 0.0184(17) 0.0220(18) 0.0126(17) -0.0014(14) 0.0003(13) 0.0001(14)
C16 0.0154(16) 0.0189(17) 0.0148(17) -0.0035(14) -0.0032(13) 0.0015(13)
C17 0.0228(18) 0.0212(18) 0.0140(18) -0.0005(14) 0.0011(14) -0.0014(15)
C18 0.0230(18) 0.0195(18) 0.0160(18) 0.0023(14) -0.0015(14) -0.0014(14)
C19 0.0117(16) 0.0169(17) 0.0165(17) 0.0008(13) -0.0023(13) 0.0010(13)
C20 0.0135(16) 0.0238(18) 0.0116(17) -0.0007(14) -0.0013(13) 0.0012(14)
C21 0.0227(18) 0.0228(19) 0.0172(18) -0.0012(15) 0.0031(14) -0.0077(15)
C22 0.031(2) 0.0231(19) 0.0204(19) -0.0121(16) -0.0015(16) 0.0010(16)
S1 0.0228(4) 0.0202(4) 0.0186(5) -0.0021(4) -0.0020(4) -0.0036(4)
F2 0.0412(14) 0.0454(15) 0.0281(13) -0.0086(11) -0.0096(11) -0.0138(12)
F3 0.0362(14) 0.0336(14) 0.0577(17) 0.0068(12) -0.0157(12) 0.0065(11)
F4 0.0422(15) 0.0655(18) 0.0208(12) 0.0023(12) 0.0054(11) -0.0117(13)
O1 0.0350(16) 0.0272(15) 0.0249(15) -0.0075(12) 0.0081(12) -0.0084(12)
O2 0.0320(16) 0.0243(15) 0.0392(17) -0.0008(12) -0.0055(13) 0.0062(12)
O3 0.0336(16) 0.0321(16) 0.0337(16) -0.0059(13) -0.0028(13) -0.0131(13)
C23 0.0221(19) 0.032(2) 0.027(2) -0.0021(17) -0.0026(16) -0.0048(17)
S2 0.0152(4) 0.0152(4) 0.0127(4) -0.0029(3) 0.0002(3) -0.0031(3)
F5 0.0436(15) 0.0546(17) 0.0465(16) -0.0238(13) 0.0251(12) -0.0336(13)
F6 0.0521(16) 0.0158(12) 0.0652(18) 0.0055(11) -0.0219(14) -0.0060(11)
F7 0.0344(13) 0.0291(12) 0.0300(13) -0.0119(10) -0.0064(10) -0.0094(10)
O4 0.0226(13) 0.0187(13) 0.0284(14) -0.0083(11) -0.0066(11) 0.0042(10)
O5 0.0207(13) 0.0213(13) 0.0177(13) -0.0063(10) 0.0058(10) -0.0046(10)
O6 0.0255(14) 0.0293(14) 0.0139(13) -0.0020(11) -0.0031(10) -0.0058(11)
C24 0.0239(19) 0.0212(19) 0.025(2) -0.0035(16) 0.0000(16) -0.0046(15)

loop_
_atom_type_symbol
_atom_type_description
_atom_type_scat_dispersion_real
_atom_type_scat_dispersion_imag
_atom_type_scat_source
C C 0.0033 0.0016 'International Tables Vol C Tables 4.2.6.8 and 6.1.1.4'
H H 0.0000 0.0000 'International Tables Vol C Tables 4.2.6.8 and 6.1.1.4'
F F 0.0171 0.0103 'International Tables Vol C Tables 4.2.6.8 and 6.1.1.4'
I I -0.4742 1.8119 'International Tables Vol C Tables 4.2.6.8 and 6.1.1.4'
N N 0.0061 0.0033 'International Tables Vol C Tables 4.2.6.8 and 6.1.1.4'
O O 0.0106 0.0060 'International Tables Vol C Tables 4.2.6.8 and 6.1.1.4'
S S 0.1246 0.1234 'International Tables Vol C Tables 4.2.6.8 and 6.1.1.4'

loop_
_geom_angle_atom_site_label_1
_geom_angle_atom_site_label_2
_geom_angle_atom_site_label_3
_geom_angle
_geom_angle_site_symmetry_1
_geom_angle_site_symmetry_3
_geom_angle_publ_flag
C1 N1 C21 119.7(3) . . ?
C3 N1 C1 121.1(3) . . ?
C3 N1 C21 119.2(3) . . ?
C18 N2 C22 119.5(3) . . ?
C20 N2 C18 120.6(3) . . ?
C20 N2 C22 119.8(3) . . ?
N1 C1 C2 121.1(3) . . ?
C1 C2 C5 119.5(3) . . ?
N1 C3 C4 121.1(3) . . ?
C3 C4 I1 119.8(2) . . ?
C3 C4 C5 119.2(3) . . ?
C5 C4 I1 121.0(2) . . ?
C2 C5 C4 118.1(3) . . ?
C2 C5 C6 120.9(3) . . ?
C4 C5 C6 121.0(3) . . ?
C7 C6 C5 177.1(4) . . ?
C6 C7 C8 176.7(4) . . ?
C9 C8 C7 120.8(3) . . ?
C12 C8 C7 119.1(3) . . ?
C12 C8 C9 120.1(3) . . ?
C10 C9 C8 117.9(3) . . ?
F1 C10 C9 117.8(3) . . ?
F1 C10 C11 118.5(3) . . ?
C11 C10 C9 123.7(3) . . ?
C10 C11 C13 117.8(3) . . ?
C13 C12 C8 120.2(3) . . ?
C11 C13 C14 121.8(3) . . ?
C12 C13 C11 120.3(3) . . ?
C12 C13 C14 117.9(3) . . ?
C15 C14 C13 176.2(4) . . ?
C14 C15 C16 176.4(4) . . ?
C17 C16 C15 120.1(3) . . ?
C17 C16 C19 117.5(3) . . ?
C19 C16 C15 122.4(3) . . ?
C18 C17 C16 120.5(3) . . ?
N2 C18 C17 120.7(3) . . ?
C16 C19 I2 122.0(2) . . ?
C20 C19 I2 118.5(2) . . ?
C20 C19 C16 119.4(3) . . ?
N2 C20 C19 121.3(3) . . ?
O1 S1 C23 102.58(17) . . ?
O2 S1 O1 114.64(17) . . ?
O2 S1 C23 103.29(18) . . ?
O3 S1 O1 115.27(17) . . ?
O3 S1 O2 115.44(18) . . ?
O3 S1 C23 103.02(18) . . ?
F2 C23 S1 111.2(3) . . ?
F3 C23 S1 110.5(3) . . ?
F3 C23 F2 107.6(3) . . ?
F4 C23 S1 112.3(3) . . ?
F4 C23 F2 107.7(3) . . ?
F4 C23 F3 107.5(3) . . ?
O4 S2 C24 102.61(16) . . ?
O5 S2 O4 114.69(15) . . ?
O5 S2 O6 115.47(15) . . ?
O5 S2 C24 104.38(16) . . ?
O6 S2 O4 114.01(15) . . ?
O6 S2 C24 103.48(16) . . ?
F5 C24 S2 109.2(3) . . ?
F6 C24 S2 112.2(3) . . ?
F6 C24 F5 108.3(3) . . ?
F6 C24 F7 107.6(3) . . ?
F7 C24 S2 111.9(3) . . ?
F7 C24 F5 107.5(3) . . ?

loop_
_geom_bond_atom_site_label_1
_geom_bond_atom_site_label_2
_geom_bond_distance
_geom_bond_site_symmetry_2
_geom_bond_publ_flag
I1 C4 2.081(3) . ?
I2 C19 2.081(3) . ?
F1 C10 1.355(4) . ?
N1 C1 1.342(4) . ?
N1 C3 1.341(4) . ?
N1 C21 1.486(4) . ?
N2 C18 1.351(4) . ?
N2 C20 1.338(4) . ?
N2 C22 1.483(4) . ?
C1 C2 1.374(5) . ?
C2 C5 1.405(5) . ?
C3 C4 1.378(5) . ?
C4 C5 1.409(5) . ?
C5 C6 1.432(5) . ?
C6 C7 1.192(5) . ?
C7 C8 1.437(5) . ?
C8 C9 1.399(5) . ?
C8 C12 1.397(5) . ?
C9 C10 1.381(5) . ?
C10 C11 1.380(5) . ?
C11 C13 1.397(5) . ?
C12 C13 1.397(5) . ?
C13 C14 1.440(5) . ?
C14 C15 1.201(5) . ?
C15 C16 1.426(5) . ?
C16 C17 1.400(5) . ?
C16 C19 1.408(5) . ?
C17 C18 1.366(5) . ?
C19 C20 1.377(5) . ?
S1 O1 1.446(3) . ?
S1 O2 1.445(3) . ?
S1 O3 1.438(3) . ?
S1 C23 1.821(4) . ?
F2 C23 1.348(4) . ?
F3 C23 1.337(5) . ?
F4 C23 1.327(5) . ?
S2 O4 1.451(3) . ?
S2 O5 1.442(2) . ?
S2 O6 1.442(3) . ?
S2 C24 1.825(4) . ?
F5 C24 1.338(4) . ?
F6 C24 1.319(4) . ?
F7 C24 1.327(4) . ?
